data_2022737
loop_
_publ_author_name
'Ahmed, Basil M.'
'Zeller, Matthias'
'Mezei, Gellert'

_publ_section_title
;
 Crystal and mol-ecular structure of 4-fluoro-1<i>H</i>-pyrazole at
 150&#x2005;K.
;
_journal_coeditor_code VM2280
_journal_issue 'Pt 5'
_journal_name_full 'Acta crystallographica. Section E, Crystallographic communications'
_journal_page_first 428
_journal_page_last 431
_journal_paper_doi 10.1107/S2056989023003055
_journal_volume 79
_journal_year 2023
_chemical_formula_iupac 'C3 H3 F N2'
_chemical_formula_moiety 'C3 H3 F N2'
_chemical_formula_sum 'C3 H3 F N2'
_chemical_formula_weight 86.07
_chemical_name_systematic
;
4-Fluoro-1<i>H</i>-pyrazole
;
_space_group_crystal_system triclinic
_space_group_IT_number 2
_space_group_name_Hall '-P 1'
_space_group_name_H-M_alt 'P -1'
_atom_sites_solution_hydrogens mixed
_atom_sites_solution_primary dual
_atom_sites_solution_secondary difmap
_audit_creation_method SHELXL-2018/3
_cell_angle_alpha 71.689(2)
_cell_angle_beta 87.731(2)
_cell_angle_gamma 84.968(2)
_cell_formula_units_Z 4
_cell_length_a 5.6045(2)
_cell_length_b 7.4315(3)
_cell_length_c 9.5396(4)
_cell_measurement_reflns_used 9943
_cell_measurement_temperature 150(2)
_cell_measurement_theta_max 33.1425
_cell_measurement_theta_min 2.2489
_cell_volume 375.72(3)
_computing_cell_refinement
;
SAINT V8.40B (Bruker, 2022)
;
_computing_data_collection
;
APEX4 v2022.1-1 (Bruker, 2022)
;
_computing_data_reduction
;
SAINT V8.40B (Bruker, 2022)
;
_computing_structure_refinement
;
<i>SHELXL2018/3</i> (Sheldrick, 2015b),
<i>ShelXle</i> Rev1460 (H\"ubschle <i>et al.</i>,  2011)
;
_computing_structure_solution
;
<i>SHELXT</i> (Sheldrick, 2015a)
;
_diffrn_ambient_temperature 150(2)
_diffrn_detector_area_resol_mean 7.4074
_diffrn_measured_fraction_theta_full 0.999
_diffrn_measured_fraction_theta_max 0.999
_diffrn_measurement_device 'three circle diffractometer'
_diffrn_measurement_device_type 'Bruker AXS D8 Quest'
_diffrn_measurement_method 'omega and phi scans'
_diffrn_radiation_monochromator 'Triumph curved graphite crystal'
_diffrn_radiation_type MoK\a
_diffrn_radiation_wavelength 0.71073
_diffrn_reflns_av_R_equivalents 0.0237
_diffrn_reflns_av_unetI/netI 0.0233
_diffrn_reflns_limit_h_max 8
_diffrn_reflns_limit_h_min -8
_diffrn_reflns_limit_k_max 11
_diffrn_reflns_limit_k_min -11
_diffrn_reflns_limit_l_max 14
_diffrn_reflns_limit_l_min -14
_diffrn_reflns_number 15049
_diffrn_reflns_theta_full 25.242
_diffrn_reflns_theta_max 33.160
_diffrn_reflns_theta_min 2.249
_diffrn_source 'fine focus sealed tube X-ray source'
_diffrn_source_current 30
_diffrn_source_voltage 50
_exptl_absorpt_coefficient_mu 0.135
_exptl_absorpt_correction_T_max 0.7465
_exptl_absorpt_correction_T_min 0.6776
_exptl_absorpt_correction_type multi-scan
_exptl_absorpt_process_details
;
(SADABS; Krause <i>et al.</i>,  2015)
;
_exptl_crystal_colour colourless
_exptl_crystal_density_diffrn 1.522
_exptl_crystal_description block
_exptl_crystal_F_000 176
_exptl_crystal_size_max 0.450
_exptl_crystal_size_mid 0.430
_exptl_crystal_size_min 0.380
_refine_diff_density_max 0.471
_refine_diff_density_min -0.257
_refine_ls_extinction_coef 0.040(10)
_refine_ls_extinction_expression Fc^*^=kFc[1+0.001xFc^2^\l^3^/sin(2\q)]^-1/4^
_refine_ls_extinction_method
;
<i>SHELXL2018/3</i> (Sheldrick 2015b)
;
_refine_ls_goodness_of_fit_ref 1.061
_refine_ls_hydrogen_treatment mixed
_refine_ls_matrix_type full
_refine_ls_number_parameters 116
_refine_ls_number_reflns 2875
_refine_ls_number_restraints 0
_refine_ls_restrained_S_all 1.061
_refine_ls_R_factor_all 0.0383
_refine_ls_R_factor_gt 0.0356
_refine_ls_shift/su_max 0.000
_refine_ls_shift/su_mean 0.000
_refine_ls_structure_factor_coef Fsqd
_refine_ls_weighting_details 'w=1/[\s^2^(Fo^2^)+(0.0579P)^2^+0.0788P] where P=(Fo^2^+2Fc^2^)/3'
_refine_ls_weighting_scheme calc
_refine_ls_wR_factor_gt 0.1058
_refine_ls_wR_factor_ref 0.1080
_reflns_number_gt 2635
_reflns_number_total 2875
_reflns_threshold_expression 'I > 2\s(I)'
_cod_data_source_file vm2280sup1.cif
_cod_data_source_block I
_cod_depositor_comments 'Adding full bibliography for 2022737.cif.'
_cod_database_code 2022737
_cod_database_fobs_code 2022737
_shelx_space_group_comment
;
The symmetry employed for this shelxl refinement is uniquely defined
by the following loop, which should always be used as a source of
symmetry information in preference to the above space-group names.
They are only intended as comments.
;
_shelx_estimated_absorpt_t_min 0.942
_shelx_estimated_absorpt_t_max 0.950

loop_
_space_group_symop_operation_xyz
'x, y, z'
'-x, -y, -z'

loop_
_atom_site_type_symbol
_atom_site_label
_atom_site_fract_x
_atom_site_fract_y
_atom_site_fract_z
_atom_site_U_iso_or_equiv
_atom_site_adp_type
_atom_site_calc_flag
_atom_site_occupancy
_atom_site_disorder_assembly
_atom_site_disorder_group
F F1_1 0.51610(12) 0.62514(11) 0.13759(7) 0.03931(17) Uani d 1 . .
N N1_1 0.64380(12) 0.73038(10) 0.45438(7) 0.02162(13) Uani d 1 . .
H H1N_1 0.721(3) 0.7343(19) 0.5331(15) 0.032 Uiso d 1 . .
N N2_1 0.42422(12) 0.82300(10) 0.42828(7) 0.02262(14) Uani d 1 . .
C C1_1 0.71303(14) 0.64372(11) 0.35314(9) 0.02302(15) Uani d 1 . .
H H1_1 0.859931 0.571209 0.349074 0.028 Uiso calc 1 . .
C C2_1 0.52537(14) 0.68285(11) 0.25714(8) 0.02251(15) Uani d 1 . .
C C3_1 0.34891(13) 0.79346(11) 0.30642(8) 0.02192(15) Uani d 1 . .
H H3_1 0.198692 0.840571 0.260776 0.026 Uiso calc 1 . .
F F1_2 0.00161(11) 0.77865(9) 1.05091(6) 0.03386(15) Uani d 1 . .
N N1_2 0.13614(12) 0.82593(10) 0.68400(7) 0.02239(14) Uani d 1 . .
H H1N_2 0.217(3) 0.845(2) 0.6004(16) 0.034 Uiso d 1 . .
N N2_2 -0.06438(12) 0.73275(10) 0.69835(7) 0.02286(14) Uani d 1 . .
C C1_2 0.19488(14) 0.85549(11) 0.81020(8) 0.02229(15) Uani d 1 . .
H H1_2 0.328762 0.916175 0.826384 0.027 Uiso calc 1 . .
C C2_2 0.01926(14) 0.77888(11) 0.91040(8) 0.02065(14) Uani d 1 . .
C C3_2 -0.13824(14) 0.70401(11) 0.83817(8) 0.02168(14) Uani d 1 . .
H H3_2 -0.276718 0.642113 0.881490 0.026 Uiso calc 1 . .

loop_
_atom_site_aniso_label
_atom_site_aniso_U_11
_atom_site_aniso_U_22
_atom_site_aniso_U_33
_atom_site_aniso_U_12
_atom_site_aniso_U_13
_atom_site_aniso_U_23
F1_1 0.0372(3) 0.0597(4) 0.0370(3) -0.0145(3) 0.0046(2) -0.0357(3)
N1_1 0.0213(3) 0.0267(3) 0.0166(3) -0.0024(2) -0.0017(2) -0.0061(2)
N2_1 0.0220(3) 0.0284(3) 0.0182(3) -0.0005(2) 0.0008(2) -0.0090(2)
C1_1 0.0207(3) 0.0237(3) 0.0261(3) -0.0022(2) 0.0014(2) -0.0098(3)
C2_1 0.0232(3) 0.0278(3) 0.0213(3) -0.0083(3) 0.0027(2) -0.0131(3)
C3_1 0.0197(3) 0.0276(3) 0.0190(3) -0.0036(2) -0.0007(2) -0.0075(2)
F1_2 0.0395(3) 0.0492(3) 0.0174(2) -0.0117(2) 0.00202(19) -0.0149(2)
N1_2 0.0231(3) 0.0266(3) 0.0183(3) -0.0023(2) 0.0033(2) -0.0085(2)
N2_2 0.0236(3) 0.0275(3) 0.0196(3) -0.0021(2) -0.0016(2) -0.0102(2)
C1_2 0.0210(3) 0.0261(3) 0.0216(3) -0.0044(2) 0.0006(2) -0.0094(3)
C2_2 0.0228(3) 0.0248(3) 0.0156(3) -0.0029(2) -0.0004(2) -0.0078(2)
C3_2 0.0208(3) 0.0256(3) 0.0200(3) -0.0044(2) 0.0002(2) -0.0082(2)

loop_
_atom_type_symbol
_atom_type_description
_atom_type_scat_dispersion_real
_atom_type_scat_dispersion_imag
_atom_type_scat_source
C C 0.0033 0.0016 'International Tables Vol C Tables 4.2.6.8 and 6.1.1.4'
H H 0.0000 0.0000 'International Tables Vol C Tables 4.2.6.8 and 6.1.1.4'
N N 0.0061 0.0033 'International Tables Vol C Tables 4.2.6.8 and 6.1.1.4'
F F 0.0171 0.0103 'International Tables Vol C Tables 4.2.6.8 and 6.1.1.4'

loop_
_geom_angle_atom_site_label_1
_geom_angle_atom_site_label_2
_geom_angle_atom_site_label_3
_geom_angle_site_symmetry_1
_geom_angle_site_symmetry_3
_geom_angle
_geom_angle_publ_flag
C1_1 N1_1 N2_1 . . 112.75(6) ?
C1_1 N1_1 H1N_1 . . 129.5(9) ?
N2_1 N1_1 H1N_1 . . 117.7(9) ?
C3_1 N2_1 N1_1 . . 105.50(6) ?
N1_1 C1_1 C2_1 . . 105.09(7) ?
N1_1 C1_1 H1_1 . . 127.5 ?
C2_1 C1_1 H1_1 . . 127.5 ?
F1_1 C2_1 C1_1 . . 125.91(7) ?
F1_1 C2_1 C3_1 . . 126.73(7) ?
C1_1 C2_1 C3_1 . . 107.36(7) ?
N2_1 C3_1 C2_1 . . 109.29(7) ?
N2_1 C3_1 H3_1 . . 125.4 ?
C2_1 C3_1 H3_1 . . 125.4 ?
C1_2 N1_2 N2_2 . . 112.72(6) ?
C1_2 N1_2 H1N_2 . . 129.9(9) ?
N2_2 N1_2 H1N_2 . . 116.9(9) ?
C3_2 N2_2 N1_2 . . 105.43(6) ?
N1_2 C1_2 C2_2 . . 105.10(7) ?
N1_2 C1_2 H1_2 . . 127.5 ?
C2_2 C1_2 H1_2 . . 127.5 ?
F1_2 C2_2 C1_2 . . 126.25(7) ?
F1_2 C2_2 C3_2 . . 126.46(7) ?
C1_2 C2_2 C3_2 . . 107.29(6) ?
N2_2 C3_2 C2_2 . . 109.46(7) ?
N2_2 C3_2 H3_2 . . 125.3 ?
C2_2 C3_2 H3_2 . . 125.3 ?

loop_
_geom_bond_atom_site_label_1
_geom_bond_atom_site_label_2
_geom_bond_site_symmetry_2
_geom_bond_distance
_geom_bond_publ_flag
F1_1 C2_1 . 1.3428(8) ?
N1_1 C1_1 . 1.3473(10) ?
N1_1 N2_1 . 1.3484(9) ?
N1_1 H1N_1 . 0.892(14) ?
N2_1 C3_1 . 1.3391(10) ?
C1_1 C2_1 . 1.3729(11) ?
C1_1 H1_1 . 0.9500 ?
C2_1 C3_1 . 1.3922(11) ?
C3_1 H3_1 . 0.9500 ?
F1_2 C2_2 . 1.3396(8) ?
N1_2 C1_2 . 1.3476(10) ?
N1_2 N2_2 . 1.3513(10) ?
N1_2 H1N_2 . 0.878(14) ?
N2_2 C3_2 . 1.3375(10) ?
C1_2 C2_2 . 1.3742(10) ?
C1_2 H1_2 . 0.9500 ?
C2_2 C3_2 . 1.3924(10) ?
C3_2 H3_2 . 0.9500 ?

loop_
_geom_torsion_atom_site_label_1
_geom_torsion_atom_site_label_2
_geom_torsion_atom_site_label_3
_geom_torsion_atom_site_label_4
_geom_torsion_site_symmetry_1
_geom_torsion_site_symmetry_2
_geom_torsion_site_symmetry_3
_geom_torsion_site_symmetry_4
_geom_torsion
_geom_torsion_publ_flag
C1_1 N1_1 N2_1 C3_1 . . . . 0.49(9) ?
N2_1 N1_1 C1_1 C2_1 . . . . -0.31(9) ?
N1_1 C1_1 C2_1 F1_1 . . . . 179.71(7) ?
N1_1 C1_1 C2_1 C3_1 . . . . 0.01(9) ?
N1_1 N2_1 C3_1 C2_1 . . . . -0.46(9) ?
F1_1 C2_1 C3_1 N2_1 . . . . -179.41(7) ?
C1_1 C2_1 C3_1 N2_1 . . . . 0.29(9) ?
C1_2 N1_2 N2_2 C3_2 . . . . 0.85(9) ?
N2_2 N1_2 C1_2 C2_2 . . . . -0.88(9) ?
N1_2 C1_2 C2_2 F1_2 . . . . -178.67(7) ?
N1_2 C1_2 C2_2 C3_2 . . . . 0.55(9) ?
N1_2 N2_2 C3_2 C2_2 . . . . -0.46(9) ?
F1_2 C2_2 C3_2 N2_2 . . . . 179.16(7) ?
C1_2 C2_2 C3_2 N2_2 . . . . -0.06(9) ?
